data_4509363
loop_
_publ_author_name
'Imai, Yoshitane'
'Kinuta, Takafumi'
'Kamon, Kensaku'
'Tajima, Nobuo'
'Sato, Tomohiro'
'Kuroda, Reiko'
'Matsubara, Yoshio'

_publ_section_title
;
 Complexation Behavior of Binaphthol/Tetrafluoro-1,4-benzoquinone
 Charge-Transfer Complex
;
_journal_issue 5
_journal_name_full 'Crystal Growth &amp; Design'
_journal_page_first 2393
_journal_paper_doi 10.1021/cg801287p
_journal_volume 9
_journal_year 2009
_chemical_formula_sum 'C31 H24 O5'
_chemical_formula_weight 476.50
_chemical_name_systematic
; 
 ? 
;
_space_group_IT_number 15
_symmetry_cell_setting monoclinic
_symmetry_space_group_name_Hall '-C 2yc'
_symmetry_space_group_name_H-M 'C 1 2/c 1'
_atom_sites_solution_hydrogens geom
_atom_sites_solution_primary direct
_atom_sites_solution_secondary difmap
_audit_creation_method SHELXL-97
_cell_angle_alpha 90.00
_cell_angle_beta 119.217(3)
_cell_angle_gamma 90.00
_cell_formula_units_Z 8
_cell_length_a 28.205(4)
_cell_length_b 13.7038(18)
_cell_length_c 14.1949(19)
_cell_measurement_reflns_used 2609
_cell_measurement_temperature 120(2)
_cell_measurement_theta_max 24.71
_cell_measurement_theta_min 1.70
_cell_volume 4788.5(11)
_computing_cell_refinement 'Bruker SAINT'
_computing_data_collection 'Bruker SMART'
_computing_data_reduction 'Bruker SAINT'
_computing_structure_refinement 'SHELXL-97 (Sheldrick, 1997)'
_computing_structure_solution 'SHELXS-97 (Sheldrick, 1997)'
_diffrn_ambient_temperature 120(2)
_diffrn_measured_fraction_theta_full 0.998
_diffrn_measured_fraction_theta_max 0.998
_diffrn_measurement_device_type 'CCD area detector'
_diffrn_measurement_method '\w scans'
_diffrn_radiation_monochromator graphite
_diffrn_radiation_source 'fine-focus sealed tube'
_diffrn_radiation_type MoK\a
_diffrn_radiation_wavelength 0.71073
_diffrn_reflns_av_R_equivalents 0.0808
_diffrn_reflns_av_sigmaI/netI 0.0940
_diffrn_reflns_limit_h_max 33
_diffrn_reflns_limit_h_min -30
_diffrn_reflns_limit_k_max 16
_diffrn_reflns_limit_k_min -15
_diffrn_reflns_limit_l_max 16
_diffrn_reflns_limit_l_min -16
_diffrn_reflns_number 12015
_diffrn_reflns_theta_full 24.71
_diffrn_reflns_theta_max 24.71
_diffrn_reflns_theta_min 1.70
_exptl_absorpt_coefficient_mu 0.089
_exptl_absorpt_correction_T_max 0.9956
_exptl_absorpt_correction_T_min 0.9652
_exptl_absorpt_correction_type empirical
_exptl_absorpt_process_details 'Bruker SADABS'
_exptl_crystal_colour black
_exptl_crystal_density_diffrn 1.322
_exptl_crystal_density_method 'not measured'
_exptl_crystal_description plate
_exptl_crystal_F_000 2000
_exptl_crystal_size_max 0.40
_exptl_crystal_size_mid 0.15
_exptl_crystal_size_min 0.05
_refine_diff_density_max 0.243
_refine_diff_density_min -0.254
_refine_diff_density_rms 0.059
_refine_ls_extinction_method none
_refine_ls_goodness_of_fit_ref 1.084
_refine_ls_hydrogen_treatment constr
_refine_ls_matrix_type full
_refine_ls_number_parameters 329
_refine_ls_number_reflns 4088
_refine_ls_number_restraints 0
_refine_ls_restrained_S_all 1.084
_refine_ls_R_factor_all 0.1301
_refine_ls_R_factor_gt 0.0798
_refine_ls_shift/su_max 0.037
_refine_ls_shift/su_mean 0.001
_refine_ls_structure_factor_coef Fsqd
_refine_ls_weighting_details 'calc w=1/[\s^2^(Fo^2^)+(0.0612P)^2^+2.5247P] where P=(Fo^2^+2Fc^2^)/3'
_refine_ls_weighting_scheme calc
_refine_ls_wR_factor_gt 0.1494
_refine_ls_wR_factor_ref 0.1682
_reflns_number_gt 2609
_reflns_number_total 4088
_reflns_threshold_expression >2sigma(I)
_cod_data_source_file cg801287psup1.cif
_cod_data_source_block imai810_2
_cod_depositor_comments
;
The following automatic conversions were performed:

'_symmetry_cell_setting' value 'Monoclinic' changed to 'monoclinic'
according to /home/saulius/struct/CIF-dictionaries/cif_core.dic
dictionary named 'cif_core.dic' version 2.4.2 from 2011-04-26.

Automatic conversion script
Id: cif_fix_values 1891 2012-01-12 08:04:46Z andrius 
;
_cod_original_cell_volume 4788.6(11)
_cod_original_sg_symbol_H-M C2/c
_cod_database_code 4509363

loop_
_symmetry_equiv_pos_as_xyz
'x, y, z'
'-x, y, -z+1/2'
'x+1/2, y+1/2, z'
'-x+1/2, y+1/2, -z+1/2'
'-x, -y, -z'
'x, -y, z-1/2'
'-x+1/2, -y+1/2, -z'
'x+1/2, -y+1/2, z-1/2'

loop_
_atom_site_label
_atom_site_type_symbol
_atom_site_fract_x
_atom_site_fract_y
_atom_site_fract_z
_atom_site_U_iso_or_equiv
_atom_site_adp_type
_atom_site_occupancy
_atom_site_symmetry_multiplicity
_atom_site_calc_flag
_atom_site_refinement_flags
C1 C 0.21040(14) 0.5076(3) 0.5839(3) 0.0181(8) Uani 1 1 d .
C2 C 0.20565(14) 0.4084(3) 0.5810(3) 0.0227(9) Uani 1 1 d .
C3 C 0.25088(15) 0.3477(3) 0.6418(3) 0.0253(9) Uani 1 1 d .
H3 H 0.2466 0.2789 0.6392 0.030 Uiso 1 1 calc R
C4 C 0.30024(15) 0.3877(3) 0.7036(3) 0.0257(9) Uani 1 1 d .
H4 H 0.3304 0.3462 0.7444 0.031 Uiso 1 1 calc R
C5 C 0.35942(15) 0.5311(3) 0.7731(3) 0.0249(9) Uani 1 1 d .
H5 H 0.3897 0.4895 0.8129 0.030 Uiso 1 1 calc R
C6 C 0.36744(15) 0.6290(3) 0.7805(3) 0.0275(10) Uani 1 1 d .
C7 C 0.32216(14) 0.6905(3) 0.7226(3) 0.0259(9) Uani 1 1 d .
H7 H 0.3268 0.7593 0.7279 0.031 Uiso 1 1 calc R
C8 C 0.27182(14) 0.6521(3) 0.6591(3) 0.0217(9) Uani 1 1 d .
H8 H 0.2421 0.6950 0.6200 0.026 Uiso 1 1 calc R
C9 C 0.26257(14) 0.5503(3) 0.6497(3) 0.0201(9) Uani 1 1 d .
C10 C 0.30814(14) 0.4891(3) 0.7091(3) 0.0202(9) Uani 1 1 d .
O2 O 0.15871(9) 0.35871(18) 0.5213(2) 0.0274(7) Uani 1 1 d .
H2 H 0.1324 0.3976 0.4978 0.041 Uiso 1 1 calc R
C6M C 0.42294(16) 0.6728(3) 0.8504(4) 0.0440(12) Uani 1 1 d .
H6M1 H 0.4468 0.6239 0.9022 0.066 Uiso 1 1 calc R
H6M2 H 0.4198 0.7292 0.8894 0.066 Uiso 1 1 calc R
H6M3 H 0.4383 0.6938 0.8048 0.066 Uiso 1 1 calc R
C11 C 0.16173(13) 0.5700(3) 0.5199(3) 0.0176(8) Uani 1 1 d .
C12 C 0.14157(14) 0.5836(3) 0.4111(3) 0.0201(9) Uani 1 1 d .
C13 C 0.09457(14) 0.6391(3) 0.3490(3) 0.0232(9) Uani 1 1 d .
H13 H 0.0815 0.6469 0.2738 0.028 Uiso 1 1 calc R
C14 C 0.06766(13) 0.6816(2) 0.3956(3) 0.0192(8) Uani 1 1 d .
H14 H 0.0353 0.7174 0.3524 0.023 Uiso 1 1 calc R
C15 C 0.06134(13) 0.7195(2) 0.5587(3) 0.0190(8) Uani 1 1 d .
H15 H 0.0292 0.7560 0.5162 0.023 Uiso 1 1 calc R
C16 C 0.08100(13) 0.7137(3) 0.6677(3) 0.0185(8) Uani 1 1 d .
C17 C 0.12865(14) 0.6604(2) 0.7285(3) 0.0209(9) Uani 1 1 d .
H17 H 0.1433 0.6569 0.8045 0.025 Uiso 1 1 calc R
C18 C 0.15480(13) 0.6133(2) 0.6828(3) 0.0150(8) Uani 1 1 d .
H18 H 0.1867 0.5770 0.7271 0.018 Uiso 1 1 calc R
C19 C 0.13516(13) 0.6179(2) 0.5708(3) 0.0163(8) Uani 1 1 d .
C20 C 0.08720(13) 0.6731(2) 0.5071(3) 0.0176(8) Uani 1 1 d .
O12 O 0.16435(10) 0.54634(19) 0.3540(2) 0.0275(7) Uani 1 1 d .
H12 H 0.1906 0.5103 0.3942 0.041 Uiso 1 1 calc R
C16M C 0.05323(15) 0.7629(3) 0.7209(3) 0.0337(10) Uani 1 1 d .
H16A H 0.0159 0.7790 0.6666 0.050 Uiso 1 1 calc R
H16B H 0.0728 0.8230 0.7560 0.050 Uiso 1 1 calc R
H16C H 0.0528 0.7193 0.7751 0.050 Uiso 1 1 calc R
C21 C 0.29928(16) 0.4571(3) 0.4670(3) 0.0255(9) Uani 1 1 d .
C22 C 0.30784(17) 0.5624(3) 0.4724(3) 0.0324(10) Uani 1 1 d .
H22 H 0.2774 0.6049 0.4436 0.039 Uiso 1 1 calc R
C23 C 0.35682(17) 0.5990(3) 0.5162(4) 0.0417(12) Uani 1 1 d .
H23 H 0.3612 0.6679 0.5195 0.050 Uiso 1 1 calc R
C24 C 0.40471(18) 0.5371(4) 0.5600(4) 0.0473(13) Uani 1 1 d .
C25 C 0.39594(18) 0.4318(3) 0.5544(4) 0.0435(12) Uani 1 1 d .
H25 H 0.4265 0.3895 0.5822 0.052 Uiso 1 1 calc R
C26 C 0.34671(16) 0.3934(3) 0.5117(3) 0.0317(10) Uani 1 1 d .
H26 H 0.3423 0.3246 0.5102 0.038 Uiso 1 1 calc R
O21 O 0.25341(10) 0.42282(19) 0.4264(2) 0.0315(7) Uani 1 1 d .
O24 O 0.45042(13) 0.5713(3) 0.5991(3) 0.0839(14) Uani 1 1 d .
C31 C 0.02941(14) 0.4588(2) 0.4523(3) 0.0187(8) Uani 1 1 d .
C32 C 0.05249(14) 0.4610(3) 0.5701(3) 0.0228(9) Uani 1 1 d .
H32 H 0.0874 0.4338 0.6152 0.027 Uiso 1 1 calc R
C33 C 0.02495(14) 0.5008(3) 0.6139(3) 0.0219(9) Uani 1 1 d .
H33 H 0.0410 0.5030 0.6903 0.026 Uiso 1 1 calc R
O31 O 0.05483(9) 0.42517(18) 0.4098(2) 0.0257(6) Uani 1 1 d .

loop_
_atom_site_aniso_label
_atom_site_aniso_U_11
_atom_site_aniso_U_22
_atom_site_aniso_U_33
_atom_site_aniso_U_23
_atom_site_aniso_U_13
_atom_site_aniso_U_12
C1 0.019(2) 0.015(2) 0.019(2) -0.0022(16) 0.0094(17) 0.0000(16)
C2 0.022(2) 0.019(2) 0.028(2) -0.0033(18) 0.0117(19) -0.0058(17)
C3 0.030(2) 0.011(2) 0.034(2) 0.0001(18) 0.015(2) -0.0019(17)
C4 0.023(2) 0.018(2) 0.032(2) 0.0029(18) 0.0099(19) 0.0047(17)
C5 0.021(2) 0.025(2) 0.023(2) 0.0056(18) 0.0066(18) 0.0037(17)
C6 0.024(2) 0.029(3) 0.025(2) 0.0039(19) 0.0079(19) -0.0037(18)
C7 0.026(2) 0.018(2) 0.029(2) -0.0022(18) 0.0106(19) -0.0051(18)
C8 0.018(2) 0.020(2) 0.025(2) -0.0002(17) 0.0090(18) 0.0012(16)
C9 0.022(2) 0.020(2) 0.022(2) 0.0015(17) 0.0134(18) 0.0002(16)
C10 0.019(2) 0.020(2) 0.021(2) 0.0003(17) 0.0089(18) 0.0020(16)
O2 0.0212(15) 0.0144(15) 0.0385(18) -0.0021(13) 0.0082(14) 0.0016(11)
C6M 0.032(3) 0.031(3) 0.051(3) 0.008(2) 0.006(2) -0.008(2)
C11 0.018(2) 0.015(2) 0.018(2) -0.0009(16) 0.0074(17) -0.0068(15)
C12 0.026(2) 0.015(2) 0.023(2) -0.0056(17) 0.0151(19) -0.0057(16)
C13 0.030(2) 0.018(2) 0.016(2) -0.0020(17) 0.0079(18) -0.0028(18)
C14 0.016(2) 0.013(2) 0.022(2) 0.0033(16) 0.0045(17) -0.0009(15)
C15 0.0148(19) 0.011(2) 0.028(2) -0.0017(17) 0.0084(18) -0.0046(15)
C16 0.018(2) 0.014(2) 0.023(2) -0.0023(16) 0.0095(18) -0.0008(15)
C17 0.025(2) 0.018(2) 0.018(2) 0.0016(16) 0.0096(18) -0.0007(17)
C18 0.0141(19) 0.0101(19) 0.017(2) 0.0006(15) 0.0049(16) -0.0020(14)
C19 0.017(2) 0.0103(19) 0.021(2) -0.0006(16) 0.0084(17) -0.0056(15)
C20 0.0149(19) 0.013(2) 0.022(2) 0.0019(16) 0.0071(17) -0.0006(15)
O12 0.0359(17) 0.0269(17) 0.0223(15) 0.0001(12) 0.0161(14) 0.0079(12)
C16M 0.030(2) 0.035(3) 0.042(3) -0.009(2) 0.021(2) -0.0023(19)
C21 0.031(2) 0.028(2) 0.017(2) -0.0063(18) 0.0111(19) -0.0105(19)
C22 0.038(3) 0.029(3) 0.035(3) 0.000(2) 0.022(2) 0.001(2)
C23 0.040(3) 0.032(3) 0.047(3) 0.006(2) 0.016(2) -0.009(2)
C24 0.033(3) 0.051(3) 0.053(3) 0.014(3) 0.017(2) -0.008(2)
C25 0.038(3) 0.052(3) 0.045(3) 0.020(2) 0.024(2) 0.011(2)
C26 0.036(3) 0.027(2) 0.032(3) 0.001(2) 0.016(2) 0.001(2)
O21 0.0316(17) 0.0332(17) 0.0245(16) -0.0043(13) 0.0095(14) -0.0043(13)
O24 0.039(2) 0.073(3) 0.122(4) 0.034(3) 0.027(2) -0.014(2)
C31 0.019(2) 0.009(2) 0.028(2) -0.0015(16) 0.0113(18) -0.0072(15)
C32 0.018(2) 0.016(2) 0.030(2) 0.0028(17) 0.0088(18) -0.0043(16)
C33 0.020(2) 0.017(2) 0.024(2) 0.0020(17) 0.0069(18) -0.0043(16)
O31 0.0230(14) 0.0225(15) 0.0321(17) -0.0043(12) 0.0138(13) -0.0017(12)

loop_
_atom_type_symbol
_atom_type_description
_atom_type_scat_dispersion_real
_atom_type_scat_dispersion_imag
_atom_type_scat_source
C C 0.0033 0.0016 'International Tables Vol C Tables 4.2.6.8 and 6.1.1.4'
H H 0.0000 0.0000 'International Tables Vol C Tables 4.2.6.8 and 6.1.1.4'
O O 0.0106 0.0060 'International Tables Vol C Tables 4.2.6.8 and 6.1.1.4'

loop_
_geom_angle_atom_site_label_1
_geom_angle_atom_site_label_2
_geom_angle_atom_site_label_3
_geom_angle
_geom_angle_site_symmetry_1
_geom_angle_site_symmetry_3
C2 C1 C9 118.9(3) . .
C2 C1 C11 120.3(3) . .
C9 C1 C11 120.8(3) . .
O2 C2 C1 124.8(3) . .
O2 C2 C3 113.7(3) . .
C1 C2 C3 121.5(3) . .
C4 C3 C2 119.8(4) . .
C3 C4 C10 121.6(4) . .
C6 C5 C10 122.5(4) . .
C5 C6 C7 118.4(4) . .
C5 C6 C6M 121.7(4) . .
C7 C6 C6M 119.9(4) . .
C8 C7 C6 120.6(4) . .
C7 C8 C9 121.9(3) . .
C8 C9 C10 117.1(3) . .
C8 C9 C1 123.4(3) . .
C10 C9 C1 119.5(3) . .
C5 C10 C4 121.9(3) . .
C5 C10 C9 119.4(4) . .
C4 C10 C9 118.7(3) . .
C12 C11 C19 118.3(3) . .
C12 C11 C1 121.1(3) . .
C19 C11 C1 120.6(3) . .
O12 C12 C11 124.3(3) . .
O12 C12 C13 114.0(3) . .
C11 C12 C13 121.7(3) . .
C14 C13 C12 120.5(3) . .
C13 C14 C20 120.5(3) . .
C16 C15 C20 122.3(3) . .
C15 C16 C17 117.7(3) . .
C15 C16 C16M 121.6(3) . .
C17 C16 C16M 120.6(3) . .
C18 C17 C16 122.4(3) . .
C17 C18 C19 120.8(3) . .
C18 C19 C20 118.0(3) . .
C18 C19 C11 122.5(3) . .
C20 C19 C11 119.5(3) . .
C14 C20 C15 121.9(3) . .
C14 C20 C19 119.3(3) . .
C15 C20 C19 118.7(3) . .
O21 C21 C26 120.6(4) . .
O21 C21 C22 121.0(4) . .
C26 C21 C22 118.4(4) . .
C23 C22 C21 121.0(4) . .
C22 C23 C24 121.7(4) . .
O24 C24 C23 121.7(5) . .
O24 C24 C25 121.1(4) . .
C23 C24 C25 117.2(4) . .
C26 C25 C24 122.0(4) . .
C25 C26 C21 119.7(4) . .
O31 C31 C33 120.5(3) . 5_566
O31 C31 C32 121.7(3) . .
C33 C31 C32 117.9(3) 5_566 .
C33 C32 C31 120.5(3) . .
C32 C33 C31 121.7(4) . 5_566

loop_
_geom_bond_atom_site_label_1
_geom_bond_atom_site_label_2
_geom_bond_distance
_geom_bond_site_symmetry_2
C1 C2 1.364(5) .
C1 C9 1.427(5) .
C1 C11 1.491(5) .
C2 O2 1.357(4) .
C2 C3 1.410(5) .
C3 C4 1.347(5) .
C4 C10 1.403(5) .
C5 C6 1.355(5) .
C5 C10 1.402(5) .
C6 C7 1.412(5) .
C6 C6M 1.510(5) .
C7 C8 1.362(5) .
C8 C9 1.414(5) .
C9 C10 1.417(5) .
C11 C12 1.373(5) .
C11 C19 1.429(5) .
C12 O12 1.356(4) .
C12 C13 1.404(5) .
C13 C14 1.358(5) .
C14 C20 1.403(5) .
C15 C16 1.368(5) .
C15 C20 1.413(4) .
C16 C17 1.397(5) .
C16 C16M 1.489(5) .
C17 C18 1.358(4) .
C18 C19 1.407(5) .
C19 C20 1.423(5) .
C21 O21 1.224(4) .
C21 C26 1.459(5) .
C21 C22 1.458(5) .
C22 C23 1.307(5) .
C23 C24 1.453(6) .
C24 O24 1.221(5) .
C24 C25 1.460(6) .
C25 C26 1.323(5) .
C31 O31 1.229(4) .
C31 C33 1.461(5) 5_566
C31 C32 1.469(5) .
C32 C33 1.327(5) .
C33 C31 1.461(5) 5_566
